data_4346237
loop_
_publ_author_name
'Allefeld, Nadine'
'Bader, Julia'
'Neumann, Beate'
'Stammler, Hans-Georg'
'Ignat'ev, Nikolai'
'Hoge, Berthold'

_publ_section_title
;
 Transition Metal Complexes of Phosphinous Acids Featuring a
 Quasichelating Unit: Synthesis, Characterization, and Hetero-bimetallic
 Complexes.
;
_journal_issue 16
_journal_name_full 'Inorganic chemistry'
_journal_page_first 7945
_journal_page_last 7952
_journal_paper_doi 10.1021/acs.inorgchem.5b01038
_journal_volume 54
_journal_year 2015
_chemical_formula_moiety 'C13 H8 F20 O4 P2 Pt'
_chemical_formula_sum 'C13 H8 F20 O4 P2 Pt'
_chemical_formula_weight 865.22
_space_group_IT_number 7
_space_group_name_Hall 'P -2yac'
_space_group_name_H-M_alt 'P 1 n 1'
_symmetry_cell_setting monoclinic
_symmetry_space_group_name_Hall 'P -2yac'
_symmetry_space_group_name_H-M 'P 1 n 1'
_atom_sites_solution_hydrogens geom
_atom_sites_solution_primary direct
_atom_sites_solution_secondary difmap
_audit_creation_method SHELXL-97
_cell_angle_alpha 90.00
_cell_angle_beta 105.119(10)
_cell_angle_gamma 90.00
_cell_formula_units_Z 4
_cell_length_a 10.5780(13)
_cell_length_b 15.810(3)
_cell_length_c 14.448(3)
_cell_measurement_reflns_used 119
_cell_measurement_temperature 100(2)
_cell_volume 2332.6(7)
_computing_cell_refinement 'Dirax/lsq (Duisenberg & Schreurs, 1989-2000)'
_computing_data_collection 'Collect, Bruker AXS, 2004'
_computing_data_reduction 'EVALCCD (Duisenberg,1998,Thesis.Utrecht University.'
_computing_molecular_graphics 'SHELXTL-PLUS (1990)'
_computing_publication_material 'SHELXL-97 (Sheldrick, 1997)'
_computing_structure_refinement 'SHELXL-97 (Sheldrick, 1997)'
_computing_structure_solution 'SHELXS-97 (Sheldrick, 1990)'
_diffrn_ambient_temperature 100(2)
_diffrn_measured_fraction_theta_full 0.998
_diffrn_measured_fraction_theta_max 0.998
_diffrn_measurement_device_type KappaCCD
_diffrn_measurement_method CCD
_diffrn_radiation_monochromator graphite
_diffrn_radiation_source 'fine-focus sealed tube'
_diffrn_radiation_type MoK\a
_diffrn_radiation_wavelength 0.71073
_diffrn_reflns_av_R_equivalents 0.0763
_diffrn_reflns_av_sigmaI/netI 0.0451
_diffrn_reflns_limit_h_max 14
_diffrn_reflns_limit_h_min -14
_diffrn_reflns_limit_k_max 22
_diffrn_reflns_limit_k_min -22
_diffrn_reflns_limit_l_max 20
_diffrn_reflns_limit_l_min -20
_diffrn_reflns_number 81425
_diffrn_reflns_theta_full 30.00
_diffrn_reflns_theta_max 30.00
_diffrn_reflns_theta_min 3.05
_exptl_absorpt_coefficient_mu 6.334
_exptl_absorpt_correction_T_max 0.6312
_exptl_absorpt_correction_T_min 0.2524
_exptl_absorpt_correction_type multi-scan
_exptl_absorpt_process_details 'SADABS-2008/2 - Bruker AXS area detector scaling and absorption correction '
_exptl_crystal_colour colourless
_exptl_crystal_density_diffrn 2.464
_exptl_crystal_density_method 'not measured'
_exptl_crystal_description fragment
_exptl_crystal_F_000 1624
_exptl_crystal_size_max 0.30
_exptl_crystal_size_mid 0.17
_exptl_crystal_size_min 0.08
_refine_diff_density_max 3.793
_refine_diff_density_min -3.602
_refine_diff_density_rms 0.213
_refine_ls_abs_structure_details 'Flack H D (1983), Acta Cryst. A39, 876-881'
_refine_ls_abs_structure_Flack 0.473(6)
_refine_ls_extinction_method none
_refine_ls_goodness_of_fit_ref 1.079
_refine_ls_hydrogen_treatment constr
_refine_ls_matrix_type full
_refine_ls_number_parameters 726
_refine_ls_number_reflns 13567
_refine_ls_number_restraints 2
_refine_ls_restrained_S_all 1.079
_refine_ls_R_factor_all 0.0492
_refine_ls_R_factor_gt 0.0411
_refine_ls_shift/su_max 0.002
_refine_ls_shift/su_mean 0.000
_refine_ls_structure_factor_coef Fsqd
_refine_ls_weighting_details 'calc w=1/[\s^2^(Fo^2^)+(0.0457P)^2^+15.4112P] where P=(Fo^2^+2Fc^2^)/3'
_refine_ls_weighting_scheme calc
_refine_ls_wR_factor_gt 0.1000
_refine_ls_wR_factor_ref 0.1072
_reflns_number_gt 12478
_reflns_number_total 13567
_reflns_threshold_expression >2sigma(I)
_cod_data_source_file ic5b01038_si_003.cif
_cod_data_source_block compound5
_cod_depositor_comments
;
The following automatic conversions were performed:

data item '_symmetry_cell_setting' value 'Monoclinic' was changed to
'monoclinic' in accordance with the
/home/saulius/struct/COD-crude-data/automatic-downloads/DataCite-retrospective/ACS/depositions/lib/dictionaries/cif_core.dic
dictionary named 'cif_core.dic' version 2.4.2 last updated on
2011-04-26.

Automatic conversion script
Id: cif_fix_values 6909 2019-04-08 15:41:33Z antanas 
;
_cod_original_sg_symbol_H-M 'P n'
_cod_database_code 4346237

loop_
_symmetry_equiv_pos_as_xyz
'x, y, z'
'x+1/2, -y, z+1/2'

loop_
_atom_site_label
_atom_site_type_symbol
_atom_site_fract_x
_atom_site_fract_y
_atom_site_fract_z
_atom_site_U_iso_or_equiv
_atom_site_adp_type
_atom_site_occupancy
_atom_site_symmetry_multiplicity
_atom_site_calc_flag
_atom_site_refinement_flags
Pt1 Pt 0.41221(2) -0.055881(15) 0.499954(19) 0.01958(6) Uani 1 1 d .
P1 P 0.6015(2) 0.01068(14) 0.51992(15) 0.0215(4) Uani 1 1 d .
P2 P 0.3861(2) -0.00565(14) 0.63700(14) 0.0224(4) Uani 1 1 d .
F1 F 0.8472(5) -0.0109(4) 0.5080(5) 0.0408(13) Uani 1 1 d .
F2 F 0.7130(6) -0.1053(4) 0.4264(4) 0.0376(13) Uani 1 1 d .
F3 F 0.8866(7) -0.1691(5) 0.5770(6) 0.0541(18) Uani 1 1 d .
F4 F 0.6898(7) -0.1778(4) 0.5906(5) 0.0494(16) Uani 1 1 d .
F5 F 0.8246(7) -0.0865(5) 0.6752(4) 0.0561(18) Uani 1 1 d .
F6 F 0.6168(6) 0.0458(4) 0.3406(4) 0.0327(12) Uani 1 1 d .
F7 F 0.4519(6) 0.1077(4) 0.3817(4) 0.0402(13) Uani 1 1 d .
F8 F 0.7843(6) 0.1544(4) 0.4693(5) 0.0426(13) Uani 1 1 d .
F9 F 0.6439(7) 0.2127(4) 0.3541(5) 0.0522(16) Uani 1 1 d .
F10 F 0.6176(7) 0.2156(4) 0.4956(5) 0.0493(15) Uani 1 1 d .
F11 F 0.3793(7) -0.0502(4) 0.8139(4) 0.0396(14) Uani 1 1 d .
F12 F 0.2585(6) -0.1302(4) 0.7027(5) 0.0423(14) Uani 1 1 d .
F13 F 0.4847(7) -0.1994(4) 0.8274(4) 0.0460(15) Uani 1 1 d .
F14 F 0.4707(8) -0.2065(4) 0.6742(5) 0.0489(16) Uani 1 1 d .
F15 F 0.5998(6) -0.1154(4) 0.7647(4) 0.0408(12) Uani 1 1 d .
F16 F 0.1232(6) -0.0043(4) 0.5941(6) 0.0533(17) Uani 1 1 d .
F17 F 0.2194(6) 0.0776(4) 0.7134(4) 0.0445(15) Uani 1 1 d .
F18 F 0.0884(8) 0.1627(5) 0.5599(6) 0.058(2) Uani 1 1 d .
F19 F 0.2958(9) 0.1842(5) 0.5936(8) 0.081(3) Uani 1 1 d .
F20 F 0.2034(10) 0.1067(7) 0.4745(5) 0.091(4) Uani 1 1 d .
O1 O 0.4410(6) -0.0985(4) 0.3749(4) 0.0275(12) Uani 1 1 d .
O2 O 0.2346(6) -0.1147(4) 0.4734(4) 0.0258(11) Uani 1 1 d .
O3 O 0.6556(6) 0.0621(4) 0.6104(4) 0.0286(13) Uani 1 1 d .
O4 O 0.4871(7) 0.0557(4) 0.6958(4) 0.0298(12) Uani 1 1 d .
C1 C 0.3597(8) -0.1439(5) 0.3128(6) 0.0250(15) Uani 1 1 d .
C2 C 0.2355(8) -0.1696(5) 0.3195(6) 0.0279(15) Uani 1 1 d .
H2 H 0.1828 -0.2001 0.2667 0.033 Uiso 1 1 calc R
C3 C 0.1824(9) -0.1545(6) 0.3965(7) 0.0301(18) Uani 1 1 d .
C4 C 0.4071(10) -0.1646(6) 0.2247(7) 0.0315(16) Uani 1 1 d .
H4A H 0.3867 -0.1174 0.1793 0.047 Uiso 1 1 calc R
H4B H 0.3632 -0.2159 0.1942 0.047 Uiso 1 1 calc R
H4C H 0.5020 -0.1740 0.2438 0.047 Uiso 1 1 calc R
C5 C 0.0464(9) -0.1898(7) 0.3900(8) 0.038(2) Uani 1 1 d .
H5A H 0.0391 -0.2040 0.4545 0.056 Uiso 1 1 calc R
H5B H 0.0324 -0.2408 0.3501 0.056 Uiso 1 1 calc R
H5C H -0.0197 -0.1473 0.3614 0.056 Uiso 1 1 calc R
C6 C 0.7420(9) -0.0584(6) 0.5087(7) 0.0277(18) Uani 1 1 d .
C7 C 0.7869(10) -0.1253(7) 0.5901(7) 0.038(2) Uani 1 1 d .
C8 C 0.5844(8) 0.0860(5) 0.4137(6) 0.0268(15) Uani 1 1 d .
C9 C 0.6618(10) 0.1684(6) 0.4359(7) 0.038(2) Uani 1 1 d .
C10 C 0.3738(8) -0.0903(5) 0.7285(6) 0.0274(16) Uani 1 1 d .
C11 C 0.4849(10) -0.1541(6) 0.7479(7) 0.0360(19) Uani 1 1 d .
C12 C 0.2217(9) 0.0495(6) 0.6264(7) 0.0298(18) Uani 1 1 d .
C13 C 0.2028(11) 0.1271(8) 0.5615(8) 0.047(3) Uani 1 1 d .
Pt2 Pt 0.39982(2) 0.529056(19) 0.229040(19) 0.02327(7) Uani 1 1 d .
P3 P 0.2150(2) 0.45892(16) 0.21737(16) 0.0270(4) Uani 1 1 d .
P4 P 0.4240(2) 0.46953(15) 0.09604(15) 0.0262(4) Uani 1 1 d .
F21 F -0.0387(6) 0.4821(5) 0.2013(5) 0.0488(15) Uani 1 1 d .
F22 F 0.0858(6) 0.5715(5) 0.3014(4) 0.0437(15) Uani 1 1 d .
F23 F -0.0679(8) 0.6389(6) 0.1352(6) 0.067(2) Uani 1 1 d .
F24 F 0.1410(8) 0.6540(5) 0.1527(6) 0.061(2) Uani 1 1 d .
F25 F 0.0318(9) 0.5621(6) 0.0535(5) 0.071(2) Uani 1 1 d .
F26 F 0.2425(7) 0.4464(4) 0.4086(4) 0.0412(15) Uani 1 1 d .
F27 F 0.1006(7) 0.3588(5) 0.3202(5) 0.0505(16) Uani 1 1 d .
F28 F 0.3170(9) 0.2827(4) 0.4277(5) 0.0611(19) Uani 1 1 d .
F29 F 0.3036(9) 0.2716(5) 0.2783(5) 0.071(2) Uani 1 1 d .
F30 F 0.4413(7) 0.3582(5) 0.3656(5) 0.0515(16) Uani 1 1 d .
F31 F 0.2564(7) 0.5493(5) -0.0376(5) 0.0495(16) Uani 1 1 d .
F32 F 0.4316(7) 0.5137(4) -0.0812(4) 0.0386(13) Uani 1 1 d .
F33 F 0.5666(7) 0.6387(4) 0.0337(5) 0.0448(15) Uani 1 1 d .
F34 F 0.3949(8) 0.6784(4) -0.0764(5) 0.0550(18) Uani 1 1 d .
F35 F 0.3889(9) 0.6758(4) 0.0720(5) 0.0551(19) Uani 1 1 d .
F36 F 0.6786(5) 0.4932(4) 0.1038(5) 0.0396(12) Uani 1 1 d .
F37 F 0.5860(6) 0.3846(4) 0.0167(4) 0.0409(13) Uani 1 1 d .
F38 F 0.7623(7) 0.3365(4) 0.1740(5) 0.0479(15) Uani 1 1 d .
F39 F 0.5684(8) 0.3040(5) 0.1818(6) 0.061(2) Uani 1 1 d .
F40 F 0.6706(7) 0.4072(5) 0.2657(4) 0.0539(18) Uani 1 1 d .
O5 O 0.3694(6) 0.5852(4) 0.3484(4) 0.0287(12) Uani 1 1 d .
O6 O 0.5727(6) 0.5910(4) 0.2442(4) 0.0287(12) Uani 1 1 d .
O7 O 0.1664(6) 0.3957(5) 0.1359(5) 0.0347(15) Uani 1 1 d .
O8 O 0.3350(7) 0.3940(5) 0.0516(5) 0.0351(14) Uani 1 1 d .
C14 C 0.4466(8) 0.6405(5) 0.4000(6) 0.0236(14) Uani 1 1 d .
C15 C 0.5648(8) 0.6671(5) 0.3870(6) 0.0279(15) Uani 1 1 d .
H15 H 0.6129 0.7061 0.4329 0.034 Uiso 1 1 calc R
C16 C 0.6224(8) 0.6432(5) 0.3137(7) 0.0272(16) Uani 1 1 d .
C17 C 0.4023(10) 0.6694(6) 0.4840(6) 0.0319(18) Uani 1 1 d .
H17A H 0.3401 0.7161 0.4649 0.048 Uiso 1 1 calc R
H17B H 0.4780 0.6887 0.5345 0.048 Uiso 1 1 calc R
H17C H 0.3596 0.6225 0.5083 0.048 Uiso 1 1 calc R
C18 C 0.7516(10) 0.6798(7) 0.3107(8) 0.040(2) Uani 1 1 d .
H18A H 0.8122 0.6340 0.3064 0.060 Uiso 1 1 calc R
H18B H 0.7876 0.7128 0.3691 0.060 Uiso 1 1 calc R
H18C H 0.7396 0.7168 0.2546 0.060 Uiso 1 1 calc R
C19 C 0.0682(10) 0.5294(6) 0.2159(8) 0.034(2) Uani 1 1 d .
C20 C 0.0426(12) 0.5970(7) 0.1381(8) 0.045(2) Uani 1 1 d .
C21 C 0.2194(9) 0.3958(6) 0.3289(6) 0.0317(18) Uani 1 1 d .
C22 C 0.3212(12) 0.3249(6) 0.3510(8) 0.043(2) Uani 1 1 d .
C23 C 0.3906(9) 0.5461(6) -0.0077(7) 0.0342(19) Uani 1 1 d .
C24 C 0.4401(12) 0.6372(6) 0.0080(7) 0.041(3) Uani 1 1 d .
C25 C 0.5906(10) 0.4293(6) 0.0985(6) 0.0301(18) Uani 1 1 d .
C26 C 0.6499(10) 0.3667(6) 0.1814(7) 0.037(2) Uani 1 1 d .

loop_
_atom_site_aniso_label
_atom_site_aniso_U_11
_atom_site_aniso_U_22
_atom_site_aniso_U_33
_atom_site_aniso_U_23
_atom_site_aniso_U_13
_atom_site_aniso_U_12
Pt1 0.02002(12) 0.01793(11) 0.02164(12) -0.00097(10) 0.00694(9) -0.00117(10)
P1 0.0210(9) 0.0247(9) 0.0206(9) -0.0026(7) 0.0085(7) -0.0033(7)
P2 0.0235(9) 0.0240(9) 0.0220(9) -0.0003(7) 0.0103(7) -0.0023(7)
F1 0.023(2) 0.041(3) 0.058(4) 0.010(3) 0.010(2) -0.006(2)
F2 0.042(3) 0.036(3) 0.037(3) -0.006(2) 0.015(2) 0.010(2)
F3 0.047(4) 0.055(4) 0.062(4) 0.021(3) 0.018(3) 0.023(3)
F4 0.050(4) 0.037(3) 0.063(4) 0.019(3) 0.019(3) 0.004(3)
F5 0.065(4) 0.067(4) 0.027(3) 0.000(3) -0.003(3) 0.011(4)
F6 0.042(3) 0.038(3) 0.021(2) 0.000(2) 0.014(2) -0.002(2)
F7 0.042(3) 0.045(3) 0.034(3) 0.012(2) 0.009(2) 0.001(3)
F8 0.041(3) 0.040(3) 0.049(3) 0.001(3) 0.015(3) -0.010(2)
F9 0.077(5) 0.036(3) 0.046(4) 0.010(3) 0.020(3) -0.004(3)
F10 0.074(4) 0.028(3) 0.050(4) -0.004(2) 0.023(3) 0.005(3)
F11 0.063(4) 0.038(3) 0.027(3) 0.004(2) 0.029(3) 0.009(3)
F12 0.037(3) 0.047(3) 0.044(3) 0.008(3) 0.013(3) -0.015(3)
F13 0.070(4) 0.037(3) 0.037(3) 0.016(2) 0.023(3) 0.010(3)
F14 0.077(5) 0.037(3) 0.037(3) -0.003(2) 0.022(3) 0.004(3)
F15 0.037(3) 0.045(3) 0.039(3) 0.009(2) 0.007(2) 0.009(2)
F16 0.027(3) 0.046(3) 0.088(5) -0.012(4) 0.017(3) 0.002(3)
F17 0.052(4) 0.055(4) 0.034(3) 0.005(3) 0.025(3) 0.022(3)
F18 0.063(5) 0.059(4) 0.059(4) 0.022(3) 0.028(4) 0.035(4)
F19 0.066(5) 0.052(4) 0.125(8) 0.048(5) 0.028(5) 0.006(4)
F20 0.119(8) 0.123(8) 0.041(4) 0.033(4) 0.041(4) 0.089(7)
O1 0.020(3) 0.040(3) 0.023(3) -0.005(2) 0.006(2) -0.002(2)
O2 0.023(3) 0.027(3) 0.025(3) 0.000(2) 0.004(2) 0.002(2)
O3 0.029(3) 0.035(3) 0.026(3) -0.011(2) 0.013(2) -0.011(2)
O4 0.035(3) 0.032(3) 0.025(3) -0.004(2) 0.014(2) -0.004(2)
C1 0.024(4) 0.029(4) 0.020(3) 0.001(3) 0.004(3) 0.004(3)
C2 0.023(4) 0.031(4) 0.027(4) -0.001(3) 0.001(3) -0.003(3)
C3 0.026(4) 0.029(4) 0.030(4) 0.006(3) -0.002(3) 0.001(3)
C4 0.031(4) 0.040(4) 0.025(4) -0.003(4) 0.010(3) 0.007(4)
C5 0.019(4) 0.049(6) 0.044(5) 0.003(4) 0.007(4) -0.010(3)
C6 0.021(4) 0.041(5) 0.022(4) 0.002(3) 0.007(3) -0.005(3)
C7 0.029(4) 0.050(6) 0.033(5) 0.011(4) 0.008(4) 0.011(4)
C8 0.030(4) 0.022(3) 0.026(4) -0.002(3) 0.005(3) -0.006(3)
C9 0.041(5) 0.036(5) 0.038(5) 0.002(4) 0.015(4) -0.003(4)
C10 0.029(4) 0.033(4) 0.022(3) 0.003(3) 0.009(3) -0.006(3)
C11 0.050(5) 0.031(4) 0.030(4) 0.001(3) 0.017(4) 0.003(4)
C12 0.029(4) 0.029(4) 0.034(5) 0.004(3) 0.014(4) 0.008(3)
C13 0.049(6) 0.053(6) 0.045(6) 0.025(5) 0.023(5) 0.025(5)
Pt2 0.02202(13) 0.02913(15) 0.01931(12) -0.00132(10) 0.00654(9) -0.00511(11)
P3 0.0236(10) 0.0350(11) 0.0233(10) -0.0032(8) 0.0076(8) -0.0075(8)
P4 0.0256(10) 0.0311(10) 0.0224(9) -0.0005(8) 0.0072(8) -0.0001(8)
F21 0.023(3) 0.075(5) 0.049(4) -0.007(3) 0.010(2) -0.007(3)
F22 0.034(3) 0.071(4) 0.027(3) -0.002(3) 0.009(2) 0.013(3)
F23 0.052(5) 0.095(6) 0.054(4) 0.017(4) 0.015(4) 0.028(4)
F24 0.055(4) 0.049(4) 0.081(6) 0.023(4) 0.019(4) 0.008(3)
F25 0.087(6) 0.092(6) 0.027(3) 0.009(3) 0.003(4) 0.023(5)
F26 0.066(5) 0.038(3) 0.025(3) -0.003(2) 0.020(3) -0.003(3)
F27 0.047(4) 0.057(4) 0.051(4) 0.010(3) 0.019(3) -0.024(3)
F28 0.094(6) 0.038(3) 0.059(4) 0.019(3) 0.035(4) -0.001(3)
F29 0.112(7) 0.040(4) 0.053(4) -0.015(3) 0.007(4) 0.019(4)
F30 0.044(4) 0.055(4) 0.053(4) 0.017(3) 0.008(3) 0.003(3)
F31 0.042(3) 0.063(4) 0.044(4) 0.012(3) 0.011(3) 0.002(3)
F32 0.054(4) 0.034(3) 0.031(3) -0.003(2) 0.018(3) 0.003(3)
F33 0.052(4) 0.037(3) 0.047(4) 0.002(3) 0.017(3) -0.001(3)
F34 0.092(5) 0.038(3) 0.043(4) 0.020(3) 0.033(4) 0.009(3)
F35 0.098(6) 0.034(3) 0.049(4) 0.006(3) 0.047(4) 0.014(3)
F36 0.030(3) 0.035(3) 0.056(4) 0.005(3) 0.016(2) -0.003(2)
F37 0.052(3) 0.047(3) 0.025(3) -0.008(2) 0.012(2) 0.012(3)
F38 0.053(4) 0.046(3) 0.047(4) 0.008(3) 0.017(3) 0.019(3)
F39 0.067(5) 0.043(4) 0.064(5) 0.021(3) 0.002(4) -0.013(3)
F40 0.067(5) 0.065(4) 0.025(3) -0.002(3) 0.004(3) 0.025(4)
O5 0.026(3) 0.037(3) 0.024(3) -0.001(2) 0.007(2) -0.006(2)
O6 0.025(3) 0.033(3) 0.028(3) -0.002(2) 0.006(2) -0.003(2)
O7 0.030(3) 0.049(4) 0.024(3) -0.010(3) 0.005(2) -0.015(3)
O8 0.036(3) 0.044(4) 0.026(3) -0.012(3) 0.009(3) -0.004(3)
C14 0.025(4) 0.022(3) 0.023(3) -0.003(3) 0.004(3) 0.001(3)
C15 0.029(4) 0.029(4) 0.026(4) -0.002(3) 0.007(3) -0.001(3)
C16 0.022(4) 0.024(4) 0.034(4) 0.000(3) 0.005(3) -0.003(3)
C17 0.036(4) 0.035(4) 0.023(4) -0.003(3) 0.006(4) 0.006(4)
C18 0.035(5) 0.043(5) 0.041(5) 0.002(4) 0.010(4) -0.014(4)
C19 0.026(5) 0.043(6) 0.032(5) -0.003(4) 0.007(4) 0.001(3)
C20 0.046(6) 0.050(6) 0.040(5) 0.010(4) 0.016(5) 0.011(5)
C21 0.033(4) 0.034(4) 0.030(4) -0.006(3) 0.011(3) -0.016(3)
C22 0.065(7) 0.029(4) 0.039(5) 0.004(4) 0.023(5) -0.001(4)
C23 0.033(5) 0.045(5) 0.027(4) 0.006(4) 0.010(4) 0.004(4)
C24 0.069(8) 0.028(4) 0.031(5) 0.008(4) 0.025(5) 0.013(4)
C25 0.039(5) 0.027(4) 0.023(4) -0.004(3) 0.007(3) 0.005(3)
C26 0.041(5) 0.039(5) 0.029(4) 0.006(4) 0.008(4) 0.000(4)

loop_
_atom_type_symbol
_atom_type_description
_atom_type_scat_dispersion_real
_atom_type_scat_dispersion_imag
_atom_type_scat_source
C C 0.0033 0.0016 'International Tables Vol C Tables 4.2.6.8 and 6.1.1.4'
H H 0.0000 0.0000 'International Tables Vol C Tables 4.2.6.8 and 6.1.1.4'
F F 0.0171 0.0103 'International Tables Vol C Tables 4.2.6.8 and 6.1.1.4'
O O 0.0106 0.0060 'International Tables Vol C Tables 4.2.6.8 and 6.1.1.4'
P P 0.1023 0.0942 'International Tables Vol C Tables 4.2.6.8 and 6.1.1.4'
Pt Pt -1.7033 8.3905 'International Tables Vol C Tables 4.2.6.8 and 6.1.1.4'

loop_
_geom_angle_atom_site_label_1
_geom_angle_atom_site_label_2
_geom_angle_atom_site_label_3
_geom_angle
O1 Pt1 O2 91.5(2)
O1 Pt1 P1 86.17(18)
O2 Pt1 P1 176.64(18)
O1 Pt1 P2 177.94(19)
O2 Pt1 P2 90.46(18)
P1 Pt1 P2 91.86(8)
O3 P1 C6 104.8(4)
O3 P1 C8 107.0(4)
C6 P1 C8 101.7(4)
O3 P1 Pt1 119.4(2)
C6 P1 Pt1 114.8(3)
C8 P1 Pt1 107.4(3)
O4 P2 C10 103.0(4)
O4 P2 C12 104.1(4)
C10 P2 C12 98.6(4)
O4 P2 Pt1 119.5(2)
C10 P2 Pt1 114.5(3)
C12 P2 Pt1 114.4(3)
C1 O1 Pt1 125.4(5)
C3 O2 Pt1 123.9(6)
O1 C1 C2 125.5(7)
O1 C1 C4 113.4(7)
C2 C1 C4 121.0(8)
C3 C2 C1 125.8(8)
C3 C2 H2 117.1
C1 C2 H2 117.1
O2 C3 C2 127.6(9)
O2 C3 C5 115.0(9)
C2 C3 C5 117.3(8)
C1 C4 H4A 109.5
C1 C4 H4B 109.5
H4A C4 H4B 109.5
C1 C4 H4C 109.5
H4A C4 H4C 109.5
H4B C4 H4C 109.5
C3 C5 H5A 109.5
C3 C5 H5B 109.5
H5A C5 H5B 109.5
C3 C5 H5C 109.5
H5A C5 H5C 109.5
H5B C5 H5C 109.5
F1 C6 F2 107.2(7)
F1 C6 C7 107.1(8)
F2 C6 C7 104.1(7)
F1 C6 P1 110.5(6)
F2 C6 P1 112.7(6)
C7 C6 P1 114.8(6)
F3 C7 F4 108.9(9)
F3 C7 F5 108.4(8)
F4 C7 F5 109.1(8)
F3 C7 C6 110.2(8)
F4 C7 C6 110.2(8)
F5 C7 C6 109.9(9)
F6 C8 F7 107.0(7)
F6 C8 C9 109.5(7)
F7 C8 C9 107.3(7)
F6 C8 P1 110.1(6)
F7 C8 P1 107.1(5)
C9 C8 P1 115.5(6)
F8 C9 F10 110.4(9)
F8 C9 F9 108.7(8)
F10 C9 F9 106.8(8)
F8 C9 C8 111.4(8)
F10 C9 C8 110.9(8)
F9 C9 C8 108.4(8)
F12 C10 F11 106.8(7)
F12 C10 C11 110.2(8)
F11 C10 C11 107.0(7)
F12 C10 P2 111.0(6)
F11 C10 P2 107.6(6)
C11 C10 P2 113.9(6)
F14 C11 F15 110.0(8)
F14 C11 F13 109.0(8)
F15 C11 F13 107.0(8)
F14 C11 C10 110.3(8)
F15 C11 C10 110.8(7)
F13 C11 C10 109.6(7)
F16 C12 F17 109.7(8)
F16 C12 C13 109.5(9)
F17 C12 C13 106.2(8)
F16 C12 P2 110.4(6)
F17 C12 P2 108.3(7)
C13 C12 P2 112.7(7)
F20 C13 F19 108.5(11)
F20 C13 F18 108.9(10)
F19 C13 F18 107.9(10)
F20 C13 C12 111.2(10)
F19 C13 C12 111.4(9)
F18 C13 C12 108.9(8)
O6 Pt2 O5 92.0(2)
O6 Pt2 P4 89.65(18)
O5 Pt2 P4 177.52(19)
O6 Pt2 P3 177.87(19)
O5 Pt2 P3 87.22(19)
P4 Pt2 P3 91.19(9)
O7 P3 C21 104.0(4)
O7 P3 C19 105.3(4)
C21 P3 C19 99.1(5)
O7 P3 Pt2 119.9(3)
C21 P3 Pt2 112.0(3)
C19 P3 Pt2 114.1(3)
O8 P4 C25 102.3(4)
O8 P4 C23 101.3(4)
C25 P4 C23 102.4(4)
O8 P4 Pt2 119.4(3)
C25 P4 Pt2 116.8(3)
C23 P4 Pt2 112.1(3)
C14 O5 Pt2 124.6(5)
C16 O6 Pt2 124.1(6)
O5 C14 C15 126.0(8)
O5 C14 C17 113.2(7)
C15 C14 C17 120.6(8)
C14 C15 C16 127.5(8)
C14 C15 H15 116.3
C16 C15 H15 116.3
O6 C16 C15 125.8(8)
O6 C16 C18 114.4(8)
C15 C16 C18 119.8(8)
C14 C17 H17A 109.5
C14 C17 H17B 109.5
H17A C17 H17B 109.5
C14 C17 H17C 109.5
H17A C17 H17C 109.5
H17B C17 H17C 109.5
C16 C18 H18A 109.5
C16 C18 H18B 109.5
H18A C18 H18B 109.5
C16 C18 H18C 109.5
H18A C18 H18C 109.5
H18B C18 H18C 109.5
F21 C19 F22 109.1(9)
F21 C19 C20 107.4(9)
F22 C19 C20 106.3(8)
F21 C19 P3 109.3(7)
F22 C19 P3 110.7(7)
C20 C19 P3 113.9(8)
F25 C20 F23 108.3(10)
F25 C20 F24 107.5(10)
F23 C20 F24 107.9(10)
F25 C20 C19 110.3(10)
F23 C20 C19 110.8(9)
F24 C20 C19 111.8(9)
F27 C21 F26 106.6(7)
F27 C21 C22 106.6(8)
F26 C21 C22 106.9(8)
F27 C21 P3 109.4(6)
F26 C21 P3 111.7(6)
C22 C21 P3 115.2(6)
F28 C22 F29 108.6(9)
F28 C22 F30 108.0(10)
F29 C22 F30 107.8(9)
F28 C22 C21 112.1(9)
F29 C22 C21 110.8(9)
F30 C22 C21 109.4(8)
F32 C23 F31 106.6(8)
F32 C23 C24 107.8(8)
F31 C23 C24 107.4(8)
F32 C23 P4 110.5(7)
F31 C23 P4 103.8(6)
C24 C23 P4 120.0(7)
F33 C24 F35 111.7(10)
F33 C24 F34 110.2(9)
F35 C24 F34 107.0(8)
F33 C24 C23 110.5(8)
F35 C24 C23 110.4(8)
F34 C24 C23 107.0(9)
F36 C25 F37 107.6(8)
F36 C25 C26 107.2(8)
F37 C25 C26 104.7(7)
F36 C25 P4 112.1(6)
F37 C25 P4 109.9(6)
C26 C25 P4 114.9(7)
F38 C26 F39 109.6(9)
F38 C26 F40 108.2(8)
F39 C26 F40 107.9(9)
F38 C26 C25 111.2(8)
F39 C26 C25 110.4(8)
F40 C26 C25 109.5(8)

loop_
_geom_bond_atom_site_label_1
_geom_bond_atom_site_label_2
_geom_bond_distance
Pt1 O1 2.025(6)
Pt1 O2 2.041(6)
Pt1 P1 2.213(2)
Pt1 P2 2.216(2)
P1 O3 1.518(6)
P1 C6 1.885(10)
P1 C8 1.914(9)
P2 O4 1.527(7)
P2 C10 1.910(8)
P2 C12 1.916(9)
F1 C6 1.345(10)
F2 C6 1.366(11)
F3 C7 1.316(11)
F4 C7 1.321(12)
F5 C7 1.340(12)
F6 C8 1.352(10)
F7 C8 1.400(10)
F8 C9 1.278(12)
F9 C9 1.344(11)
F10 C9 1.316(11)
F11 C10 1.375(10)
F12 C10 1.337(10)
F13 C11 1.354(10)
F14 C11 1.326(11)
F15 C11 1.326(12)
F16 C12 1.331(12)
F17 C12 1.340(11)
F18 C13 1.330(12)
F19 C13 1.326(16)
F20 C13 1.299(14)
O1 C1 1.287(10)
O2 C3 1.271(11)
C1 C2 1.403(11)
C1 C4 1.521(12)
C2 C3 1.392(13)
C2 H2 0.9500
C3 C5 1.523(12)
C4 H4A 0.9800
C4 H4B 0.9800
C4 H4C 0.9800
C5 H5A 0.9800
C5 H5B 0.9800
C5 H5C 0.9800
C6 C7 1.561(13)
C8 C9 1.527(13)
C10 C11 1.517(13)
C12 C13 1.527(13)
Pt2 O6 2.035(6)
Pt2 O5 2.038(6)
Pt2 P4 2.214(2)
Pt2 P3 2.215(2)
P3 O7 1.528(7)
P3 C21 1.885(9)
P3 C19 1.908(10)
P4 O8 1.552(7)
P4 C25 1.865(10)
P4 C23 1.887(10)
F21 C19 1.326(12)
F22 C19 1.372(12)
F23 C20 1.335(13)
F24 C20 1.351(15)
F25 C20 1.319(14)
F26 C21 1.370(10)
F27 C21 1.362(10)
F28 C22 1.304(11)
F29 C22 1.322(12)
F30 C22 1.340(13)
F31 C23 1.372(11)
F32 C23 1.348(11)
F33 C24 1.292(14)
F34 C24 1.355(11)
F35 C24 1.335(11)
F36 C25 1.363(11)
F37 C25 1.366(10)
F38 C26 1.311(12)
F39 C26 1.316(12)
F40 C26 1.342(11)
O5 C14 1.292(10)
O6 C16 1.300(11)
C14 C15 1.378(12)
C14 C17 1.483(11)
C15 C16 1.405(12)
C15 H15 0.9500
C16 C18 1.495(12)
C17 H17A 0.9800
C17 H17B 0.9800
C17 H17C 0.9800
C18 H18A 0.9800
C18 H18B 0.9800
C18 H18C 0.9800
C19 C20 1.523(15)
C21 C22 1.529(15)
C23 C24 1.530(14)
C25 C26 1.554(13)
